data_4072197
loop_
_publ_author_name
'Wang, Dun'
'Li, Shihui'
'Liu, Xinli'
'Gao, Wei'
'Cui, Dongmei'

_publ_section_title
;
 Thiophene-NPN Ligand Supported Rare-Earth Metal Bis(alkyl) Complexes.
 Synthesis and Catalysis toward Highlytrans-1,4 Selective Polymerization
 of Butadiene
;
_journal_issue 24
_journal_name_full Organometallics
_journal_page_first 6531
_journal_paper_doi 10.1021/om800660j
_journal_volume 27
_journal_year 2008
_chemical_formula_moiety None
_chemical_formula_sum 'C48.5 H66 Lu N2 O P S Si2'
_chemical_formula_weight 987.18
_chemical_melting_point ?
_chemical_name_common EtNPNSc(CH2SiMe3)2THF
_chemical_name_systematic
; 
 ? 
;
_space_group_IT_number 2
_symmetry_cell_setting monoclinic
_symmetry_space_group_name_Hall '-P 1'
_symmetry_space_group_name_H-M 'P -1'
_atom_sites_solution_hydrogens geom
_atom_sites_solution_primary direct
_atom_sites_solution_secondary difmap
_audit_creation_method SHELXL-97
_cell_angle_alpha 99.2310(10)
_cell_angle_beta 96.8130(10)
_cell_angle_gamma 102.0390(10)
_cell_formula_units_Z 2
_cell_length_a 12.0645(8)
_cell_length_b 14.3557(9)
_cell_length_c 15.3451(10)
_cell_measurement_temperature 184(2)
_cell_volume 2533.5(3)
_computing_cell_refinement 'Bruker SMART'
_computing_data_collection 'Bruker SMART'
_computing_data_reduction 'Bruker SAINT'
_computing_molecular_graphics 'Bruker SHELXTL'
_computing_publication_material 'Bruker SHELXTL'
_computing_structure_refinement 'SHELXL-97 (Sheldrick, 1997)'
_computing_structure_solution 'SHELXS-97 (Sheldrick, 1990)'
_diffrn_ambient_temperature 184(2)
_diffrn_measured_fraction_theta_full 0.975
_diffrn_measured_fraction_theta_max 0.975
_diffrn_measurement_device_type 'CCD area detector'
_diffrn_measurement_method 'phi and omega scans'
_diffrn_radiation_monochromator graphite
_diffrn_radiation_source 'fine-focus sealed tube'
_diffrn_radiation_type MoK\a
_diffrn_radiation_wavelength 0.71073
_diffrn_reflns_av_R_equivalents 0.0711
_diffrn_reflns_av_sigmaI/netI 0.0800
_diffrn_reflns_limit_h_max 14
_diffrn_reflns_limit_h_min -13
_diffrn_reflns_limit_k_max 16
_diffrn_reflns_limit_k_min -17
_diffrn_reflns_limit_l_max 16
_diffrn_reflns_limit_l_min -18
_diffrn_reflns_number 14209
_diffrn_reflns_theta_full 26.03
_diffrn_reflns_theta_max 26.03
_diffrn_reflns_theta_min 1.81
_exptl_absorpt_coefficient_mu 2.102
_exptl_absorpt_correction_T_max 0.8017
_exptl_absorpt_correction_T_min 0.7717
_exptl_absorpt_correction_type multi-scan
_exptl_crystal_density_diffrn 1.289
_exptl_crystal_density_method 'not measured'
_exptl_crystal_F_000 1010
_exptl_crystal_size_max 0.13
_exptl_crystal_size_mid 0.12
_exptl_crystal_size_min 0.11
_refine_diff_density_max 1.705
_refine_diff_density_min -1.513
_refine_diff_density_rms 0.137
_refine_ls_extinction_method none
_refine_ls_goodness_of_fit_ref 1.014
_refine_ls_hydrogen_treatment constr
_refine_ls_matrix_type full
_refine_ls_number_parameters 579
_refine_ls_number_reflns 9741
_refine_ls_number_restraints 52
_refine_ls_restrained_S_all 1.026
_refine_ls_R_factor_all 0.0564
_refine_ls_R_factor_gt 0.0470
_refine_ls_shift/su_max 0.003
_refine_ls_shift/su_mean 0.000
_refine_ls_structure_factor_coef Fsqd
_refine_ls_weighting_details 'calc w=1/[\s^2^(Fo^2^)+(0.0647P)^2^+0.0000P] where P=(Fo^2^+2Fc^2^)/3'
_refine_ls_weighting_scheme calc
_refine_ls_wR_factor_gt 0.1179
_refine_ls_wR_factor_ref 0.1228
_reflns_number_gt 8255
_reflns_number_total 9741
_reflns_threshold_expression >2sigma(I)
_cod_data_source_file om800660j_si_001.cif
_cod_data_source_block r392m
_cod_depositor_comments
;
The following automatic conversions were performed:

'_chemical_melting_point' value 'None' was changed to '?' - the value
is undefined or not given.

Automatic conversion script
Id: cif_fix_values 1715 2011-07-08 13:25:40Z adriana 
;
_cod_original_sg_symbol_H-M P-1
_cod_original_formula_sum 'C48.50 H66 Lu N2 O P S Si2'
_cod_database_code 4072197

loop_
_symmetry_equiv_pos_as_xyz
'x, y, z'
'-x, -y, -z'

loop_
_atom_site_label
_atom_site_type_symbol
_atom_site_fract_x
_atom_site_fract_y
_atom_site_fract_z
_atom_site_U_iso_or_equiv
_atom_site_adp_type
_atom_site_occupancy
_atom_site_symmetry_multiplicity
_atom_site_calc_flag
_atom_site_refinement_flags
_atom_site_disorder_assembly
_atom_site_disorder_group
Lu1 Lu 0.224261(19) 0.246517(15) 0.267338(15) 0.02623(9) Uani 1 1 d . B .
N1 N 0.0444(4) 0.2671(3) 0.2345(3) 0.0276(10) Uani 1 1 d . . .
N2 N 0.2453(4) 0.2968(3) 0.1307(3) 0.0263(9) Uani 1 1 d . . .
O1 O 0.4138(3) 0.2345(3) 0.2637(3) 0.0351(9) Uani 1 1 d . . .
P1 P 0.15604(12) 0.35642(10) 0.09474(9) 0.0271(3) Uani 1 1 d . . .
S1 S -0.03350(17) 0.43570(12) 0.33403(12) 0.0503(4) Uani 1 1 d . . .
Si1 Si 0.32836(15) 0.32676(12) 0.50967(11) 0.0374(4) Uani 1 1 d . . .
C1 C -0.0314(5) 0.2620(4) 0.1602(4) 0.0289(12) Uani 1 1 d . . .
C2 C -0.1515(5) 0.2226(4) 0.1504(4) 0.0341(13) Uani 1 1 d . . .
H2 H -0.1826 0.2002 0.1993 0.041 Uiso 1 1 calc R . .
C3 C -0.2237(5) 0.2161(4) 0.0727(4) 0.0409(14) Uani 1 1 d . . .
H3 H -0.3032 0.1883 0.0692 0.049 Uiso 1 1 calc R . .
C4 C -0.1848(5) 0.2485(5) -0.0010(4) 0.0457(16) Uani 1 1 d . . .
H4 H -0.2358 0.2423 -0.0549 0.055 Uiso 1 1 calc R . .
C5 C -0.0693(5) 0.2903(4) 0.0069(4) 0.0376(14) Uani 1 1 d . . .
H5 H -0.0412 0.3152 -0.0420 0.045 Uiso 1 1 calc R . .
C6 C 0.0072(5) 0.2972(4) 0.0841(4) 0.0282(12) Uani 1 1 d . . .
C7 C 0.1766(5) 0.4705(4) 0.1726(4) 0.0332(13) Uani 1 1 d . . .
C8 C 0.2740(6) 0.5057(4) 0.2366(5) 0.0451(16) Uani 1 1 d . . .
H8 H 0.3321 0.4703 0.2405 0.054 Uiso 1 1 calc R . .
C9 C 0.2862(8) 0.5927(5) 0.2946(6) 0.072(3) Uani 1 1 d . . .
H9 H 0.3514 0.6160 0.3400 0.087 Uiso 1 1 calc R . .
C10 C 0.2042(8) 0.6451(5) 0.2866(5) 0.063(2) Uani 1 1 d . . .
H10 H 0.2137 0.7051 0.3264 0.076 Uiso 1 1 calc R . .
C11 C 0.1092(7) 0.6130(4) 0.2227(5) 0.0514(18) Uani 1 1 d . . .
H11 H 0.0542 0.6512 0.2167 0.062 Uiso 1 1 calc R . .
C12 C 0.0938(5) 0.5238(4) 0.1662(4) 0.0382(14) Uani 1 1 d . . .
H12 H 0.0262 0.4993 0.1232 0.046 Uiso 1 1 calc R . .
C13 C 0.1777(5) 0.3865(4) -0.0135(4) 0.0308(12) Uani 1 1 d . . .
C14 C 0.2021(5) 0.4817(4) -0.0256(4) 0.0364(13) Uani 1 1 d . . .
H14 H 0.2077 0.5329 0.0236 0.044 Uiso 1 1 calc R . .
C15 C 0.2185(6) 0.5034(5) -0.1099(5) 0.0488(17) Uani 1 1 d . . .
H15 H 0.2322 0.5686 -0.1186 0.059 Uiso 1 1 calc R . .
C16 C 0.2144(6) 0.4279(6) -0.1808(5) 0.0549(19) Uani 1 1 d . . .
H16 H 0.2281 0.4417 -0.2376 0.066 Uiso 1 1 calc R . .
C17 C 0.1908(6) 0.3346(5) -0.1685(4) 0.0500(17) Uani 1 1 d . . .
H17 H 0.1872 0.2836 -0.2174 0.060 Uiso 1 1 calc R . .
C18 C 0.1718(5) 0.3121(5) -0.0859(4) 0.0400(14) Uani 1 1 d . . .
H18 H 0.1549 0.2464 -0.0788 0.048 Uiso 1 1 calc R . .
C19 C 0.3030(5) 0.2425(4) 0.0711(4) 0.0325(13) Uani 1 1 d . . .
C20 C 0.4066(5) 0.2861(5) 0.0481(4) 0.0403(14) Uani 1 1 d . . .
C21 C 0.4630(6) 0.2262(7) -0.0038(5) 0.064(2) Uani 1 1 d . . .
H21 H 0.5349 0.2550 -0.0186 0.077 Uiso 1 1 calc R . .
C22 C 0.4200(7) 0.1298(6) -0.0336(5) 0.065(2) Uani 1 1 d . . .
C23 C 0.3160(7) 0.0888(5) -0.0131(5) 0.059(2) Uani 1 1 d . . .
H23 H 0.2838 0.0217 -0.0351 0.071 Uiso 1 1 calc R . .
C24 C 0.2558(6) 0.1425(4) 0.0389(4) 0.0402(15) Uani 1 1 d . . .
C26 C 0.4835(9) 0.0664(8) -0.0895(7) 0.109(4) Uani 1 1 d . . .
H26A H 0.5458 0.0523 -0.0504 0.164 Uiso 1 1 calc R . .
H26B H 0.5156 0.1008 -0.1344 0.164 Uiso 1 1 calc R . .
H26C H 0.4299 0.0054 -0.1196 0.164 Uiso 1 1 calc R . .
C27 C 0.4569(6) 0.3941(5) 0.0742(5) 0.0528(18) Uani 1 1 d . . .
H27A H 0.4208 0.4274 0.0319 0.079 Uiso 1 1 calc R . .
H27B H 0.5398 0.4074 0.0733 0.079 Uiso 1 1 calc R . .
H27C H 0.4429 0.4177 0.1346 0.079 Uiso 1 1 calc R . .
C28 C 0.5102(5) 0.3199(5) 0.2866(5) 0.0458(16) Uani 1 1 d . . .
H28A H 0.5282 0.3426 0.3522 0.055 Uiso 1 1 calc R . .
H28B H 0.4914 0.3734 0.2586 0.055 Uiso 1 1 calc R . .
C29 C 0.6101(6) 0.2885(5) 0.2514(5) 0.0526(18) Uani 1 1 d . . .
H29A H 0.6841 0.3269 0.2870 0.063 Uiso 1 1 calc R . .
H29B H 0.6098 0.2937 0.1879 0.063 Uiso 1 1 calc R . .
C30 C 0.5875(6) 0.1835(5) 0.2630(5) 0.0561(19) Uani 1 1 d . . .
H30A H 0.6275 0.1455 0.2230 0.067 Uiso 1 1 calc R . .
H30B H 0.6125 0.1787 0.3256 0.067 Uiso 1 1 calc R . .
C31 C 0.4601(5) 0.1491(5) 0.2377(5) 0.0462(16) Uani 1 1 d . . .
H31A H 0.4389 0.1237 0.1726 0.055 Uiso 1 1 calc R . .
H31B H 0.4302 0.0970 0.2699 0.055 Uiso 1 1 calc R . .
C32 C 0.2865(5) 0.3611(4) 0.4026(4) 0.0341(13) Uani 1 1 d . . .
H32A H 0.3530 0.4096 0.3927 0.041 Uiso 1 1 calc R . .
H32B H 0.2243 0.3955 0.4110 0.041 Uiso 1 1 calc R . .
C33 C 0.2006(7) 0.2556(5) 0.5485(5) 0.0583(19) Uani 1 1 d . . .
H33A H 0.1371 0.2881 0.5424 0.087 Uiso 1 1 calc R . .
H33B H 0.2209 0.2515 0.6113 0.087 Uiso 1 1 calc R . .
H33C H 0.1773 0.1901 0.5120 0.087 Uiso 1 1 calc R . .
C34 C 0.3950(6) 0.4349(5) 0.6017(4) 0.0503(17) Uani 1 1 d . . .
H34A H 0.4692 0.4678 0.5889 0.075 Uiso 1 1 calc R . .
H34B H 0.4062 0.4132 0.6588 0.075 Uiso 1 1 calc R . .
H34C H 0.3441 0.4800 0.6053 0.075 Uiso 1 1 calc R . .
C35 C 0.4421(7) 0.2548(5) 0.5017(5) 0.0547(18) Uani 1 1 d . . .
H35A H 0.4179 0.2019 0.4495 0.082 Uiso 1 1 calc R . .
H35B H 0.4530 0.2278 0.5560 0.082 Uiso 1 1 calc R . .
H35C H 0.5144 0.2974 0.4955 0.082 Uiso 1 1 calc R . .
C36 C -0.0043(5) 0.2454(4) 0.3144(4) 0.0321(12) Uani 1 1 d . . .
H36A H 0.0575 0.2360 0.3583 0.039 Uiso 1 1 calc R . .
H36B H -0.0628 0.1833 0.2972 0.039 Uiso 1 1 calc R . .
C37 C -0.0593(5) 0.3221(4) 0.3598(4) 0.0365(13) Uani 1 1 d . . .
C38 C -0.1276(6) 0.3159(5) 0.4252(4) 0.0461(16) Uani 1 1 d . . .
C39 C -0.1562(6) 0.4041(6) 0.4540(5) 0.059(2) Uani 1 1 d . . .
H39 H -0.2014 0.4132 0.4999 0.071 Uiso 1 1 calc R . .
C40 C -0.1133(7) 0.4758(6) 0.4103(5) 0.059(2) Uani 1 1 d . . .
H40 H -0.1261 0.5394 0.4210 0.071 Uiso 1 1 calc R . .
C41 C -0.1611(8) 0.2260(7) 0.4636(6) 0.077(3) Uani 1 1 d . . .
H41A H -0.1790 0.1687 0.4155 0.115 Uiso 1 1 calc R . .
H41B H -0.2288 0.2288 0.4926 0.115 Uiso 1 1 calc R . .
H41C H -0.0974 0.2218 0.5076 0.115 Uiso 1 1 calc R . .
C42 C 0.1877(6) 0.0897(4) 0.2994(5) 0.0518(18) Uani 1 1 d . . .
H42A H 0.2419 0.0593 0.2679 0.062 Uiso 1 1 calc R A 1
H42B H 0.2196 0.1010 0.3637 0.062 Uiso 1 1 calc R A 1
C43 C 0.1395(7) 0.0951(5) 0.0545(5) 0.0553(19) Uani 1 1 d . . .
H43A H 0.0824 0.1261 0.0278 0.083 Uiso 1 1 calc R . .
H43B H 0.1383 0.1018 0.1189 0.083 Uiso 1 1 calc R . .
H43C H 0.1214 0.0261 0.0270 0.083 Uiso 1 1 calc R . .
C61 C 0.5625(11) 0.1379(12) 0.7017(10) 0.097(6) Uani 0.50 1 d PGDU . .
C62 C 0.5503(13) 0.0591(12) 0.6328(11) 0.103(6) Uani 0.50 1 d PGDU . .
C63 C 0.4414(18) 0.0070(9) 0.5909(10) 0.134(9) Uani 0.50 1 d PGDU . .
C64 C 0.3448(12) 0.0339(12) 0.6180(12) 0.121(8) Uani 0.50 1 d PGDU . .
C65 C 0.3570(13) 0.1127(14) 0.6870(12) 0.108(7) Uani 0.50 1 d PGDU . .
C66 C 0.4658(17) 0.1647(11) 0.7288(9) 0.179(14) Uani 0.50 1 d PGDU . .
C67 C 0.476(2) 0.2357(17) 0.7722(14) 0.102(7) Uani 0.50 1 d PDU . .
Si2A Si 0.0628(6) -0.0110(5) 0.2877(5) 0.0424(13) Uani 0.639(11) 1 d P B 1
C44A C 0.0031(13) 0.0070(9) 0.3959(9) 0.072(4) Uani 0.639(11) 1 d P B 1
H44A H -0.0068 0.0736 0.4099 0.107 Uiso 0.639(11) 1 calc PR B 1
H44B H 0.0564 -0.0044 0.4443 0.107 Uiso 0.639(11) 1 calc PR B 1
H44C H -0.0713 -0.0388 0.3897 0.107 Uiso 0.639(11) 1 calc PR B 1
C45A C -0.048(2) -0.0255(19) 0.202(2) 0.066(7) Uani 0.639(11) 1 d P B 1
H45A H -0.0583 0.0383 0.1932 0.098 Uiso 0.639(11) 1 calc PR B 1
H45B H -0.1182 -0.0628 0.2173 0.098 Uiso 0.639(11) 1 calc PR B 1
H45C H -0.0296 -0.0604 0.1474 0.098 Uiso 0.639(11) 1 calc PR B 1
C46A C 0.0955(13) -0.1340(9) 0.2818(14) 0.093(6) Uani 0.639(11) 1 d P B 1
H46A H 0.0238 -0.1834 0.2749 0.139 Uiso 0.639(11) 1 calc PR B 1
H46B H 0.1450 -0.1351 0.3370 0.139 Uiso 0.639(11) 1 calc PR B 1
H46C H 0.1349 -0.1478 0.2306 0.139 Uiso 0.639(11) 1 calc PR B 1
Si2B Si 0.0899(11) -0.0283(8) 0.2677(7) 0.037(2) Uani 0.361(11) 1 d P B 2
C44B C 0.059(2) -0.1033(15) 0.3557(16) 0.072(8) Uani 0.361(11) 1 d P B 2
H44D H 0.0360 -0.1722 0.3278 0.108 Uiso 0.361(11) 1 calc PR B 2
H44E H -0.0036 -0.0849 0.3849 0.108 Uiso 0.361(11) 1 calc PR B 2
H44F H 0.1278 -0.0918 0.4004 0.108 Uiso 0.361(11) 1 calc PR B 2
C45B C -0.067(4) -0.011(3) 0.202(3) 0.043(9) Uani 0.361(11) 1 d PU B 2
H45D H -0.0517 0.0270 0.1558 0.064 Uiso 0.361(11) 1 calc PR B 2
H45E H -0.1053 0.0227 0.2460 0.064 Uiso 0.361(11) 1 calc PR B 2
H45F H -0.1162 -0.0750 0.1753 0.064 Uiso 0.361(11) 1 calc PR B 2
C46B C 0.150(2) -0.0986(14) 0.1832(14) 0.068(8) Uani 0.361(11) 1 d P B 2
H46D H 0.1089 -0.1004 0.1237 0.102 Uiso 0.361(11) 1 calc PR B 2
H46E H 0.1423 -0.1648 0.1942 0.102 Uiso 0.361(11) 1 calc PR B 2
H46F H 0.2315 -0.0682 0.1863 0.102 Uiso 0.361(11) 1 calc PR B 2

loop_
_atom_site_aniso_label
_atom_site_aniso_U_11
_atom_site_aniso_U_22
_atom_site_aniso_U_33
_atom_site_aniso_U_23
_atom_site_aniso_U_13
_atom_site_aniso_U_12
Lu1 0.02267(13) 0.02693(13) 0.02796(14) 0.00057(9) 0.00236(9) 0.00769(9)
N1 0.018(2) 0.035(2) 0.030(2) 0.0020(19) 0.0074(19) 0.0058(19)
N2 0.023(2) 0.029(2) 0.029(2) 0.0018(18) 0.0055(19) 0.0104(18)
O1 0.025(2) 0.035(2) 0.042(2) -0.0066(18) 0.0040(18) 0.0104(17)
P1 0.0230(7) 0.0285(7) 0.0295(8) 0.0037(6) 0.0034(6) 0.0072(6)
S1 0.0555(11) 0.0454(9) 0.0525(11) 0.0029(8) 0.0143(9) 0.0192(8)
Si1 0.0387(9) 0.0361(8) 0.0324(9) -0.0019(7) 0.0002(7) 0.0072(7)
C1 0.027(3) 0.031(3) 0.030(3) 0.001(2) 0.005(2) 0.013(2)
C2 0.026(3) 0.041(3) 0.034(3) 0.004(3) 0.008(3) 0.007(2)
C3 0.020(3) 0.049(4) 0.050(4) 0.004(3) 0.003(3) 0.005(3)
C4 0.028(3) 0.063(4) 0.040(4) 0.008(3) -0.006(3) 0.006(3)
C5 0.033(3) 0.046(3) 0.033(3) 0.007(3) 0.004(3) 0.008(3)
C6 0.024(3) 0.028(3) 0.033(3) 0.002(2) 0.006(2) 0.008(2)
C7 0.038(3) 0.027(3) 0.035(3) 0.006(2) 0.006(3) 0.008(2)
C8 0.043(4) 0.031(3) 0.055(4) -0.004(3) -0.011(3) 0.016(3)
C9 0.080(6) 0.050(4) 0.072(6) -0.015(4) -0.030(5) 0.027(4)
C10 0.085(6) 0.039(4) 0.061(5) -0.012(3) -0.005(4) 0.028(4)
C11 0.056(5) 0.036(3) 0.065(5) 0.003(3) 0.013(4) 0.021(3)
C12 0.037(3) 0.039(3) 0.042(4) 0.005(3) 0.006(3) 0.016(3)
C13 0.022(3) 0.040(3) 0.029(3) 0.007(2) 0.003(2) 0.006(2)
C14 0.027(3) 0.042(3) 0.043(4) 0.012(3) 0.008(3) 0.011(3)
C15 0.036(4) 0.064(4) 0.055(4) 0.030(4) 0.015(3) 0.011(3)
C16 0.042(4) 0.087(5) 0.047(4) 0.029(4) 0.016(3) 0.021(4)
C17 0.049(4) 0.069(5) 0.036(4) 0.008(3) 0.008(3) 0.022(4)
C18 0.041(4) 0.046(3) 0.032(3) 0.003(3) 0.002(3) 0.013(3)
C19 0.030(3) 0.043(3) 0.027(3) 0.001(2) 0.002(2) 0.018(3)
C20 0.028(3) 0.059(4) 0.034(3) 0.002(3) 0.004(3) 0.015(3)
C21 0.035(4) 0.109(7) 0.052(5) 0.005(4) 0.013(3) 0.031(4)
C22 0.059(5) 0.091(6) 0.043(4) -0.027(4) -0.007(4) 0.048(5)
C23 0.070(5) 0.060(4) 0.045(4) -0.015(3) -0.009(4) 0.040(4)
C24 0.048(4) 0.035(3) 0.034(3) -0.005(3) -0.005(3) 0.016(3)
C26 0.085(7) 0.153(10) 0.087(7) -0.041(7) 0.012(6) 0.075(7)
C27 0.030(4) 0.072(5) 0.059(5) 0.019(4) 0.016(3) 0.007(3)
C28 0.031(3) 0.048(4) 0.053(4) -0.007(3) 0.009(3) 0.006(3)
C29 0.027(3) 0.065(4) 0.058(5) -0.006(4) 0.005(3) 0.009(3)
C30 0.030(4) 0.069(5) 0.070(5) 0.003(4) 0.006(3) 0.022(3)
C31 0.036(4) 0.046(4) 0.057(4) -0.004(3) 0.003(3) 0.024(3)
C32 0.025(3) 0.030(3) 0.045(4) 0.001(2) 0.003(3) 0.008(2)
C33 0.060(5) 0.060(4) 0.049(4) 0.009(3) 0.007(4) 0.002(4)
C34 0.046(4) 0.051(4) 0.045(4) -0.006(3) 0.001(3) 0.007(3)
C35 0.059(5) 0.063(4) 0.046(4) 0.004(3) -0.001(4) 0.034(4)
C36 0.028(3) 0.042(3) 0.030(3) 0.006(2) 0.009(2) 0.014(3)
C37 0.032(3) 0.047(3) 0.030(3) 0.005(3) 0.003(3) 0.011(3)
C38 0.037(4) 0.074(4) 0.030(3) 0.006(3) 0.007(3) 0.021(3)
C39 0.045(4) 0.091(6) 0.044(4) -0.006(4) 0.011(3) 0.032(4)
C40 0.055(5) 0.064(5) 0.058(5) -0.012(4) 0.003(4) 0.035(4)
C41 0.070(6) 0.117(7) 0.061(5) 0.040(5) 0.036(5) 0.030(5)
C42 0.038(4) 0.040(3) 0.071(5) 0.010(3) -0.012(3) 0.005(3)
C43 0.072(5) 0.038(3) 0.044(4) -0.002(3) 0.004(4) -0.003(3)
C61 0.080(9) 0.137(10) 0.100(9) 0.078(8) 0.032(8) 0.035(8)
C62 0.110(11) 0.073(8) 0.137(11) 0.069(8) -0.007(8) 0.022(7)
C63 0.141(13) 0.104(11) 0.165(13) 0.058(9) 0.013(9) 0.030(9)
C64 0.131(12) 0.101(10) 0.144(12) 0.070(9) 0.014(9) 0.026(8)
C65 0.092(10) 0.137(11) 0.107(10) 0.080(9) 0.005(8) 0.018(8)
C66 0.203(17) 0.179(16) 0.166(16) 0.078(10) 0.025(10) 0.035(10)
C67 0.115(11) 0.124(10) 0.082(9) 0.068(8) 0.023(8) 0.019(8)
Si2A 0.036(3) 0.026(2) 0.062(4) 0.005(2) 0.002(2) 0.0054(16)
C44A 0.090(11) 0.066(8) 0.063(9) 0.023(6) 0.023(8) 0.015(7)
C45A 0.033(11) 0.040(10) 0.115(16) 0.004(9) -0.002(9) 0.004(8)
C46A 0.066(10) 0.042(7) 0.168(19) 0.024(9) 0.010(11) 0.007(6)
Si2B 0.047(6) 0.027(4) 0.035(4) 0.002(3) 0.005(3) 0.011(3)
C44B 0.10(2) 0.051(12) 0.058(15) 0.006(11) 0.023(14) -0.004(13)
C45B 0.034(12) 0.042(12) 0.046(11) 0.003(8) -0.009(8) 0.009(8)
C46B 0.11(2) 0.042(11) 0.051(13) -0.019(9) 0.004(13) 0.046(12)

loop_
_atom_type_symbol
_atom_type_description
_atom_type_scat_dispersion_real
_atom_type_scat_dispersion_imag
_atom_type_scat_source
C C 0.0033 0.0016 'International Tables Vol C Tables 4.2.6.8 and 6.1.1.4'
H H 0.0000 0.0000 'International Tables Vol C Tables 4.2.6.8 and 6.1.1.4'
N N 0.0061 0.0033 'International Tables Vol C Tables 4.2.6.8 and 6.1.1.4'
O O 0.0106 0.0060 'International Tables Vol C Tables 4.2.6.8 and 6.1.1.4'
Si Si 0.0817 0.0704 'International Tables Vol C Tables 4.2.6.8 and 6.1.1.4'
P P 0.1023 0.0942 'International Tables Vol C Tables 4.2.6.8 and 6.1.1.4'
Lu Lu -0.4720 5.8584 'International Tables Vol C Tables 4.2.6.8 and 6.1.1.4'
S S 0.1246 0.1234 'International Tables Vol C Tables 4.2.6.8 and 6.1.1.4'

loop_
_geom_angle_atom_site_label_1
_geom_angle_atom_site_label_2
_geom_angle_atom_site_label_3
_geom_angle
N1 Lu1 O1 164.82(15)
N1 Lu1 C42 101.5(2)
O1 Lu1 C42 87.2(2)
N1 Lu1 N2 82.81(15)
O1 Lu1 N2 82.07(15)
C42 Lu1 N2 129.8(2)
N1 Lu1 C32 99.44(18)
O1 Lu1 C32 89.24(17)
C42 Lu1 C32 109.2(2)
N2 Lu1 C32 119.49(17)
C1 N1 C36 116.6(4)
C1 N1 Lu1 137.5(3)
C36 N1 Lu1 101.4(3)
C19 N2 P1 121.9(4)
C19 N2 Lu1 116.5(3)
P1 N2 Lu1 117.0(2)
C28 O1 C31 107.8(4)
C28 O1 Lu1 122.1(3)
C31 O1 Lu1 130.1(3)
N2 P1 C6 115.3(2)
N2 P1 C13 112.6(2)
C6 P1 C13 106.4(3)
N2 P1 C7 108.9(3)
C6 P1 C7 106.2(3)
C13 P1 C7 106.9(3)
C40 S1 C37 92.1(4)
C32 Si1 C33 111.0(3)
C32 Si1 C35 111.3(3)
C33 Si1 C35 110.0(4)
C32 Si1 C34 112.8(3)
C33 Si1 C34 106.9(3)
C35 Si1 C34 104.6(3)
N1 C1 C2 124.5(5)
N1 C1 C6 120.5(5)
C2 C1 C6 115.1(5)
C3 C2 C1 122.1(5)
C3 C2 H2 119.0
C1 C2 H2 119.0
C2 C3 C4 122.2(6)
C2 C3 H3 118.9
C4 C3 H3 118.9
C5 C4 C3 117.4(6)
C5 C4 H4 121.3
C3 C4 H4 121.3
C4 C5 C6 122.2(6)
C4 C5 H5 118.9
C6 C5 H5 118.9
C5 C6 C1 121.0(5)
C5 C6 P1 121.4(4)
C1 C6 P1 117.5(4)
C12 C7 C8 119.6(5)
C12 C7 P1 118.9(5)
C8 C7 P1 121.5(4)
C9 C8 C7 119.7(6)
C9 C8 H8 120.2
C7 C8 H8 120.2
C10 C9 C8 119.9(7)
C10 C9 H9 120.0
C8 C9 H9 120.0
C11 C10 C9 121.4(6)
C11 C10 H10 119.3
C9 C10 H10 119.3
C10 C11 C12 119.2(6)
C10 C11 H11 120.4
C12 C11 H11 120.4
C7 C12 C11 120.1(6)
C7 C12 H12 119.9
C11 C12 H12 119.9
C14 C13 C18 119.0(5)
C14 C13 P1 121.5(4)
C18 C13 P1 119.4(4)
C13 C14 C15 120.6(6)
C13 C14 H14 119.7
C15 C14 H14 119.7
C16 C15 C14 119.2(6)
C16 C15 H15 120.4
C14 C15 H15 120.4
C17 C16 C15 119.9(7)
C17 C16 H16 120.0
C15 C16 H16 120.0
C16 C17 C18 121.4(7)
C16 C17 H17 119.3
C18 C17 H17 119.3
C17 C18 C13 119.8(6)
C17 C18 H18 120.1
C13 C18 H18 120.1
C20 C19 C24 119.6(5)
C20 C19 N2 121.0(5)
C24 C19 N2 119.4(5)
C19 C20 C21 117.6(6)
C19 C20 C27 122.2(5)
C21 C20 C27 120.2(6)
C22 C21 C20 123.4(7)
C22 C21 H21 118.3
C20 C21 H21 118.3
C21 C22 C23 118.1(6)
C21 C22 C26 122.3(9)
C23 C22 C26 119.6(8)
C22 C23 C24 121.9(7)
C22 C23 H23 119.0
C24 C23 H23 119.0
C23 C24 C19 119.2(6)
C23 C24 C43 119.4(6)
C19 C24 C43 121.3(5)
C22 C26 H26A 109.5
C22 C26 H26B 109.5
H26A C26 H26B 109.5
C22 C26 H26C 109.5
H26A C26 H26C 109.5
H26B C26 H26C 109.5
C20 C27 H27A 109.5
C20 C27 H27B 109.5
H27A C27 H27B 109.5
C20 C27 H27C 109.5
H27A C27 H27C 109.5
H27B C27 H27C 109.5
O1 C28 C29 106.3(5)
O1 C28 H28A 110.5
C29 C28 H28A 110.5
O1 C28 H28B 110.5
C29 C28 H28B 110.5
H28A C28 H28B 108.7
C28 C29 C30 101.3(6)
C28 C29 H29A 111.5
C30 C29 H29A 111.5
C28 C29 H29B 111.5
C30 C29 H29B 111.5
H29A C29 H29B 109.3
C31 C30 C29 103.4(6)
C31 C30 H30A 111.1
C29 C30 H30A 111.1
C31 C30 H30B 111.1
C29 C30 H30B 111.1
H30A C30 H30B 109.1
O1 C31 C30 105.6(5)
O1 C31 H31A 110.6
C30 C31 H31A 110.6
O1 C31 H31B 110.6
C30 C31 H31B 110.6
H31A C31 H31B 108.8
Si1 C32 Lu1 122.6(3)
Si1 C32 H32A 106.7
Lu1 C32 H32A 106.7
Si1 C32 H32B 106.7
Lu1 C32 H32B 106.7
H32A C32 H32B 106.6
Si1 C33 H33A 109.5
Si1 C33 H33B 109.5
H33A C33 H33B 109.5
Si1 C33 H33C 109.5
H33A C33 H33C 109.5
H33B C33 H33C 109.5
Si1 C34 H34A 109.5
Si1 C34 H34B 109.5
H34A C34 H34B 109.5
Si1 C34 H34C 109.5
H34A C34 H34C 109.5
H34B C34 H34C 109.5
Si1 C35 H35A 109.5
Si1 C35 H35B 109.5
H35A C35 H35B 109.5
Si1 C35 H35C 109.5
H35A C35 H35C 109.5
H35B C35 H35C 109.5
N1 C36 C37 115.4(5)
N1 C36 H36A 108.4
C37 C36 H36A 108.4
N1 C36 H36B 108.4
C37 C36 H36B 108.4
H36A C36 H36B 107.5
C38 C37 C36 128.7(6)
C38 C37 S1 111.3(5)
C36 C37 S1 119.9(4)
C37 C38 C39 111.8(7)
C37 C38 C41 123.2(6)
C39 C38 C41 124.9(6)
C40 C39 C38 113.9(6)
C40 C39 H39 123.0
C38 C39 H39 123.0
C39 C40 S1 110.8(5)
C39 C40 H40 124.6
S1 C40 H40 124.6
C38 C41 H41A 109.5
C38 C41 H41B 109.5
H41A C41 H41B 109.5
C38 C41 H41C 109.5
H41A C41 H41C 109.5
H41B C41 H41C 109.5
Si2B C42 Si2A 17.3(3)
Si2B C42 Lu1 143.1(5)
Si2A C42 Lu1 136.7(4)
Si2B C42 H42A 85.8
Si2A C42 H42A 103.0
Lu1 C42 H42A 103.0
Si2B C42 H42B 109.3
Si2A C42 H42B 103.0
Lu1 C42 H42B 103.0
H42A C42 H42B 105.1
C24 C43 H43A 109.5
C24 C43 H43B 109.5
H43A C43 H43B 109.5
C24 C43 H43C 109.5
H43A C43 H43C 109.5
H43B C43 H43C 109.5
C62 C61 C66 120.0
C63 C62 C61 120.0
C62 C63 C64 120.0
C63 C64 C65 120.0
C64 C65 C66 120.0
C67 C66 C65 120(2)
C67 C66 C61 119(2)
C65 C66 C61 120.0
C45A Si2A C42 118.8(10)
C45A Si2A C46A 105.2(11)
C42 Si2A C46A 115.1(6)
C45A Si2A C44A 107.5(12)
C42 Si2A C44A 106.0(6)
C46A Si2A C44A 102.8(8)
C42 Si2B C46B 106.2(10)
C42 Si2B C44B 119.3(10)
C46B Si2B C44B 107.5(12)
C42 Si2B C45B 108.1(14)
C46B Si2B C45B 106.2(15)
C44B Si2B C45B 108.8(17)
Si2B C44B H44D 109.5
Si2B C44B H44E 109.5
H44D C44B H44E 109.5
Si2B C44B H44F 109.5
H44D C44B H44F 109.5
H44E C44B H44F 109.5
Si2B C45B H45D 109.5
Si2B C45B H45E 109.5
H45D C45B H45E 109.5
Si2B C45B H45F 109.5
H45D C45B H45F 109.5
H45E C45B H45F 109.5
Si2B C46B H46D 109.5
Si2B C46B H46E 109.5
H46D C46B H46E 109.5
Si2B C46B H46F 109.5
H46D C46B H46F 109.5
H46E C46B H46F 109.5

loop_
_geom_bond_atom_site_label_1
_geom_bond_atom_site_label_2
_geom_bond_distance
Lu1 N1 2.260(4)
Lu1 O1 2.335(4)
Lu1 C42 2.344(6)
Lu1 N2 2.349(4)
Lu1 C32 2.366(6)
N1 C1 1.357(7)
N1 C36 1.470(7)
N2 C19 1.441(7)
N2 P1 1.610(4)
O1 C28 1.466(7)
O1 C31 1.468(7)
P1 C6 1.796(5)
P1 C13 1.816(6)
P1 C7 1.817(6)
S1 C40 1.707(7)
S1 C37 1.713(6)
Si1 C32 1.834(6)
Si1 C33 1.878(7)
Si1 C35 1.885(7)
Si1 C34 1.887(6)
C1 C2 1.421(8)
C1 C6 1.434(8)
C2 C3 1.367(8)
C2 H2 0.9500
C3 C4 1.386(9)
C3 H3 0.9500
C4 C5 1.380(8)
C4 H4 0.9500
C5 C6 1.389(8)
C5 H5 0.9500
C7 C12 1.383(8)
C7 C8 1.386(8)
C8 C9 1.381(9)
C8 H8 0.9500
C9 C10 1.369(10)
C9 H9 0.9500
C10 C11 1.362(10)
C10 H10 0.9500
C11 C12 1.390(8)
C11 H11 0.9500
C12 H12 0.9500
C13 C14 1.385(8)
C13 C18 1.396(8)
C14 C15 1.405(9)
C14 H14 0.9500
C15 C16 1.395(10)
C15 H15 0.9500
C16 C17 1.359(10)
C16 H16 0.9500
C17 C18 1.390(9)
C17 H17 0.9500
C18 H18 0.9500
C19 C20 1.388(8)
C19 C24 1.412(8)
C20 C21 1.410(9)
C20 C27 1.512(9)
C21 C22 1.355(11)
C21 H21 0.9500
C22 C23 1.365(12)
C22 C26 1.533(9)
C23 C24 1.390(9)
C23 H23 0.9500
C24 C43 1.491(10)
C26 H26A 0.9800
C26 H26B 0.9800
C26 H26C 0.9800
C27 H27A 0.9800
C27 H27B 0.9800
C27 H27C 0.9800
C28 C29 1.501(9)
C28 H28A 0.9900
C28 H28B 0.9900
C29 C30 1.517(10)
C29 H29A 0.9900
C29 H29B 0.9900
C30 C31 1.495(9)
C30 H30A 0.9900
C30 H30B 0.9900
C31 H31A 0.9900
C31 H31B 0.9900
C32 H32A 0.9900
C32 H32B 0.9900
C33 H33A 0.9800
C33 H33B 0.9800
C33 H33C 0.9800
C34 H34A 0.9800
C34 H34B 0.9800
C34 H34C 0.9800
C35 H35A 0.9800
C35 H35B 0.9800
C35 H35C 0.9800
C36 C37 1.519(8)
C36 H36A 0.9900
C36 H36B 0.9900
C37 C38 1.375(8)
C38 C39 1.399(10)
C38 C41 1.503(11)
C39 C40 1.363(11)
C39 H39 0.9500
C40 H40 0.9500
C41 H41A 0.9800
C41 H41B 0.9800
C41 H41C 0.9800
C42 Si2B 1.807(13)
C42 Si2A 1.827(9)
C42 H42A 0.9900
C42 H42B 0.9900
C43 H43A 0.9800
C43 H43B 0.9800
C43 H43C 0.9800
C61 C62 1.3900
C61 C66 1.3900
C62 C63 1.3900
C63 C64 1.3900
C64 C65 1.3900
C65 C66 1.3900
C66 C67 1.10(3)
Si2A C45A 1.71(3)
Si2A C46A 1.880(14)
Si2A C44A 1.888(14)
C44A H44A 0.9800
C44A H44B 0.9800
C44A H44C 0.9800
C45A H45A 0.9800
C45A H45B 0.9800
C45A H45C 0.9800
C46A H46A 0.9800
C46A H46B 0.9800
C46A H46C 0.9800
Si2B C46B 1.83(2)
Si2B C44B 1.88(2)
Si2B C45B 2.11(4)
C44B H44D 0.9800
C44B H44E 0.9800
C44B H44F 0.9800
C45B H45D 0.9800
C45B H45E 0.9800
C45B H45F 0.9800
C46B H46D 0.9800
C46B H46E 0.9800
C46B H46F 0.9800
